data_4121841
loop_
_publ_author_name
'Winston, Matthew S.'
'Wolf, William J.'
'Toste, F. Dean'

_publ_section_title
;
 Photoinitiated Oxidative Addition of CF3I to Gold(I) and Facile Aryl-CF3
 Reductive Elimination.
;
_journal_issue 21
_journal_name_full 'Journal of the American Chemical Society'
_journal_page_first 7777
_journal_page_last 7782
_journal_paper_doi 10.1021/ja503974x
_journal_volume 136
_journal_year 2014
_chemical_formula_sum 'C26 H40 Au F3 I P'
_chemical_formula_weight 764.41
_chemical_name_systematic
; 
 ? 
;
_space_group_crystal_system triclinic
_space_group_IT_number 2
_space_group_name_Hall '-P 1'
_space_group_name_H-M_alt 'P -1'
_symmetry_space_group_name_Hall '-P 1'
_symmetry_space_group_name_H-M 'P -1'
_atom_sites_solution_hydrogens geom
_atom_sites_solution_primary 'charge flipping'
_atom_sites_solution_secondary difmap
_audit_creation_method SHELXL-2014
_cell_angle_alpha 83.4800(10)
_cell_angle_beta 76.1610(10)
_cell_angle_gamma 71.1950(10)
_cell_formula_units_Z 4
_cell_length_a 11.4612(6)
_cell_length_b 14.5201(8)
_cell_length_c 18.0799(10)
_cell_measurement_reflns_used 9576
_cell_measurement_temperature 100(2)
_cell_measurement_theta_max 25.35
_cell_measurement_theta_min 2.32
_cell_volume 2763.4(3)
_computing_cell_refinement 'Bruker SAINT'
_computing_data_collection 'Bruker APEX2'
_computing_data_reduction 'Bruker SAINT'
_computing_molecular_graphics ORTEP-32
_computing_publication_material WinGX
_computing_structure_refinement 'SHELXL-2014 (Sheldrick, 2014)'
_computing_structure_solution Superflip
_diffrn_ambient_temperature 100(2)
_diffrn_detector_area_resol_mean 8.366
_diffrn_measured_fraction_theta_full 0.998
_diffrn_measured_fraction_theta_max 0.997
_diffrn_measurement_device_type 'Bruker APEX-I CCD'
_diffrn_measurement_method 'phi and omega scans'
_diffrn_radiation_type MoK\a
_diffrn_radiation_wavelength 0.71073
_diffrn_reflns_av_R_equivalents 0.0206
_diffrn_reflns_av_unetI/netI 0.0117
_diffrn_reflns_Laue_measured_fraction_full 0.998
_diffrn_reflns_Laue_measured_fraction_max 0.997
_diffrn_reflns_limit_h_max 13
_diffrn_reflns_limit_h_min -13
_diffrn_reflns_limit_k_max 17
_diffrn_reflns_limit_k_min -17
_diffrn_reflns_limit_l_max 21
_diffrn_reflns_limit_l_min -21
_diffrn_reflns_number 74826
_diffrn_reflns_point_group_measured_fraction_full 0.998
_diffrn_reflns_point_group_measured_fraction_max 0.997
_diffrn_reflns_theta_full 25.000
_diffrn_reflns_theta_max 25.357
_diffrn_reflns_theta_min 1.483
_diffrn_source 'fine focus sealed tube'
_exptl_absorpt_coefficient_mu 6.531
_exptl_absorpt_correction_T_max 0.092
_exptl_absorpt_correction_T_min 0.046
_exptl_absorpt_correction_type multi-scan
_exptl_absorpt_process_details SADABS
_exptl_crystal_colour yellow
_exptl_crystal_density_diffrn 1.837
_exptl_crystal_density_method 'not measured'
_exptl_crystal_description block
_exptl_crystal_F_000 1480
_exptl_crystal_size_max 0.200
_exptl_crystal_size_mid 0.200
_exptl_crystal_size_min 0.100
_refine_diff_density_max 1.109
_refine_diff_density_min -0.572
_refine_diff_density_rms 0.080
_refine_ls_extinction_method none
_refine_ls_goodness_of_fit_ref 1.067
_refine_ls_hydrogen_treatment constr
_refine_ls_matrix_type full
_refine_ls_number_parameters 579
_refine_ls_number_reflns 10116
_refine_ls_number_restraints 0
_refine_ls_restrained_S_all 1.067
_refine_ls_R_factor_all 0.0175
_refine_ls_R_factor_gt 0.0164
_refine_ls_shift/su_max 0.003
_refine_ls_shift/su_mean 0.000
_refine_ls_structure_factor_coef Fsqd
_refine_ls_weighting_details 'w=1/[\s^2^(Fo^2^)+(0.0190P)^2^+3.7158P] where P=(Fo^2^+2Fc^2^)/3'
_refine_ls_weighting_scheme calc
_refine_ls_wR_factor_gt 0.0394
_refine_ls_wR_factor_ref 0.0402
_reflns_Friedel_coverage 0.000
_reflns_number_gt 9719
_reflns_number_total 10116
_reflns_threshold_expression 'I > 2\s(I)'
_cod_data_source_file ja503974x_si_008.cif
_cod_data_source_block shelx
_cod_depositor_comments 'Adding full bibliography for 4121835--4121841.cif.'
_cod_database_code 4121841
_shelx_space_group_comment
; 
The symmetry employed for this shelxl refinement is uniquely defined 
by the following loop, which should always be used as a source of 
symmetry information in preference to the above space-group names. 
They are only intended as comments. 
;
_shelx_estimated_absorpt_t_min 0.355
_shelx_estimated_absorpt_t_max 0.561
_shelxl_version_number 2014-1

loop_
_space_group_symop_operation_xyz
'x, y, z'
'-x, -y, -z'

loop_
_atom_site_label
_atom_site_type_symbol
_atom_site_fract_x
_atom_site_fract_y
_atom_site_fract_z
_atom_site_U_iso_or_equiv
_atom_site_adp_type
_atom_site_occupancy
_atom_site_site_symmetry_order
_atom_site_calc_flag
_atom_site_refinement_flags_posn
_atom_site_refinement_flags_adp
C1 C 0.8018(3) 0.4833(2) 0.38823(16) 0.0261(6) Uani 1 1 d . .
C2 C 0.7536(3) 0.50134(18) 0.54499(15) 0.0214(5) Uani 1 1 d . .
C3 C 0.8478(3) 0.5220(2) 0.57002(15) 0.0241(6) Uani 1 1 d . .
H3 H 0.9312 0.4781 0.5609 0.029 Uiso 1 1 calc R U
C4 C 0.8201(3) 0.6069(2) 0.60839(16) 0.0298(6) Uani 1 1 d . .
H4 H 0.8854 0.6208 0.6247 0.036 Uiso 1 1 calc R U
C5 C 0.6987(3) 0.6718(2) 0.62320(17) 0.0329(7) Uani 1 1 d . .
C6 C 0.6047(3) 0.6501(2) 0.59877(18) 0.0332(7) Uani 1 1 d . .
H6 H 0.5209 0.6933 0.6089 0.040 Uiso 1 1 calc R U
C7 C 0.6318(3) 0.5657(2) 0.55962(16) 0.0275(6) Uani 1 1 d . .
H7 H 0.5667 0.5522 0.5429 0.033 Uiso 1 1 calc R U
C8 C 0.6697(4) 0.7651(2) 0.6634(2) 0.0478(9) Uani 1 1 d . .
H8A H 0.6079 0.7650 0.7114 0.072 Uiso 1 1 calc R U
H8B H 0.6350 0.8209 0.6307 0.072 Uiso 1 1 calc R U
H8C H 0.7474 0.7698 0.6741 0.072 Uiso 1 1 calc R U
C9 C 0.7160(2) 0.34323(18) 0.67903(14) 0.0191(5) Uani 1 1 d . .
H9 H 0.7482 0.4007 0.6715 0.023 Uiso 1 1 calc R U
C10 C 0.7533(3) 0.28832(19) 0.75170(15) 0.0255(6) Uani 1 1 d . .
H10A H 0.7249 0.2297 0.7614 0.031 Uiso 1 1 calc R U
H10B H 0.8463 0.2669 0.7448 0.031 Uiso 1 1 calc R U
C11 C 0.6933(3) 0.3541(2) 0.82012(16) 0.0340(7) Uani 1 1 d . .
H11A H 0.7139 0.3164 0.8670 0.041 Uiso 1 1 calc R U
H11B H 0.7292 0.4088 0.8127 0.041 Uiso 1 1 calc R U
C12 C 0.5511(3) 0.3942(2) 0.82997(18) 0.0414(8) Uani 1 1 d . .
H12A H 0.5158 0.4381 0.8733 0.050 Uiso 1 1 calc R U
H12B H 0.5141 0.3399 0.8417 0.050 Uiso 1 1 calc R U
C13 C 0.5161(3) 0.4497(2) 0.75792(19) 0.0371(7) Uani 1 1 d . .
H13A H 0.5481 0.5066 0.7481 0.045 Uiso 1 1 calc R U
H13B H 0.4230 0.4740 0.7650 0.045 Uiso 1 1 calc R U
C14 C 0.5717(3) 0.3845(2) 0.68972(17) 0.0263(6) Uani 1 1 d . .
H14A H 0.5503 0.4225 0.6431 0.032 Uiso 1 1 calc R U
H14B H 0.5348 0.3303 0.6978 0.032 Uiso 1 1 calc R U
C15 C 0.9428(2) 0.19896(17) 0.59998(14) 0.0175(5) Uani 1 1 d . .
H15 H 0.9341 0.1715 0.6536 0.021 Uiso 1 1 calc R U
C16 C 1.0016(2) 0.11197(19) 0.54803(16) 0.0232(6) Uani 1 1 d . .
H16A H 0.9448 0.0711 0.5568 0.028 Uiso 1 1 calc R U
H16B H 1.0126 0.1355 0.4940 0.028 Uiso 1 1 calc R U
C17 C 1.1291(3) 0.0518(2) 0.56478(18) 0.0276(6) Uani 1 1 d . .
H17A H 1.1171 0.0256 0.6181 0.033 Uiso 1 1 calc R U
H17B H 1.1669 -0.0040 0.5308 0.033 Uiso 1 1 calc R U
C18 C 1.2183(3) 0.1127(2) 0.55286(19) 0.0306(7) Uani 1 1 d . .
H18A H 1.2341 0.1361 0.4989 0.037 Uiso 1 1 calc R U
H18B H 1.3001 0.0721 0.5645 0.037 Uiso 1 1 calc R U
C19 C 1.1624(3) 0.1995(2) 0.60401(19) 0.0297(6) Uani 1 1 d . .
H19A H 1.2197 0.2401 0.5935 0.036 Uiso 1 1 calc R U
H19B H 1.1547 0.1760 0.6580 0.036 Uiso 1 1 calc R U
C20 C 1.0320(2) 0.26126(19) 0.59065(16) 0.0230(6) Uani 1 1 d . .
H20A H 1.0413 0.2917 0.5386 0.028 Uiso 1 1 calc R U
H20B H 0.9948 0.3140 0.6275 0.028 Uiso 1 1 calc R U
C21 C 0.6997(2) 0.19006(17) 0.58356(14) 0.0169(5) Uani 1 1 d . .
H21 H 0.7558 0.1469 0.5415 0.020 Uiso 1 1 calc R U
C22 C 0.6861(2) 0.12036(18) 0.65374(15) 0.0195(5) Uani 1 1 d . .
H22A H 0.7681 0.0927 0.6692 0.023 Uiso 1 1 calc R U
H22B H 0.6236 0.1566 0.6968 0.023 Uiso 1 1 calc R U
C23 C 0.6433(3) 0.03840(19) 0.63476(16) 0.0238(6) Uani 1 1 d . .
H23A H 0.6275 -0.0025 0.6814 0.029 Uiso 1 1 calc R U
H23B H 0.7117 -0.0031 0.5968 0.029 Uiso 1 1 calc R U
C24 C 0.5234(3) 0.0765(2) 0.60293(17) 0.0259(6) Uani 1 1 d . .
H24A H 0.5059 0.0211 0.5854 0.031 Uiso 1 1 calc R U
H24B H 0.4512 0.1073 0.6441 0.031 Uiso 1 1 calc R U
C25 C 0.5347(2) 0.15059(19) 0.53658(16) 0.0223(5) Uani 1 1 d . .
H25A H 0.4526 0.1777 0.5212 0.027 Uiso 1 1 calc R U
H25B H 0.5981 0.1175 0.4925 0.027 Uiso 1 1 calc R U
C26 C 0.5737(2) 0.23388(18) 0.55831(16) 0.0216(5) Uani 1 1 d . .
H26A H 0.5830 0.2797 0.5140 0.026 Uiso 1 1 calc R U
H26B H 0.5082 0.2701 0.6003 0.026 Uiso 1 1 calc R U
C27 C 0.2543(3) -0.0825(2) 0.09185(17) 0.0308(6) Uani 1 1 d . .
C28 C 0.2297(3) 0.02300(18) -0.04964(15) 0.0217(5) Uani 1 1 d . .
C29 C 0.3533(3) -0.01285(19) -0.09153(16) 0.0275(6) Uani 1 1 d . .
H29 H 0.4220 -0.0148 -0.0700 0.033 Uiso 1 1 calc R U
C30 C 0.3762(3) -0.0457(2) -0.16441(17) 0.0297(6) Uani 1 1 d . .
H30 H 0.4608 -0.0688 -0.1925 0.036 Uiso 1 1 calc R U
C31 C 0.2779(3) -0.0452(2) -0.19708(16) 0.0297(6) Uani 1 1 d . .
C32 C 0.1552(3) -0.0094(2) -0.15522(16) 0.0283(6) Uani 1 1 d . .
H32 H 0.0867 -0.0078 -0.1768 0.034 Uiso 1 1 calc R U
C33 C 0.1307(3) 0.02448(19) -0.08195(16) 0.0239(6) Uani 1 1 d . .
H33 H 0.0461 0.0485 -0.0542 0.029 Uiso 1 1 calc R U
C34 C 0.3036(4) -0.0815(3) -0.27618(18) 0.0435(8) Uani 1 1 d . .
H34A H 0.3298 -0.0340 -0.3139 0.065 Uiso 1 1 calc R U
H34B H 0.2267 -0.0901 -0.2850 0.065 Uiso 1 1 calc R U
H34C H 0.3709 -0.1440 -0.2809 0.065 Uiso 1 1 calc R U
C35 C 0.1616(2) 0.25307(18) -0.08204(14) 0.0190(5) Uani 1 1 d . .
H35 H 0.1349 0.2018 -0.0998 0.023 Uiso 1 1 calc R U
C36 C 0.0856(3) 0.34989(19) -0.11509(16) 0.0256(6) Uani 1 1 d . .
H36A H 0.1125 0.4038 -0.1032 0.031 Uiso 1 1 calc R U
H36B H -0.0054 0.3630 -0.0919 0.031 Uiso 1 1 calc R U
C37 C 0.1078(3) 0.3440(2) -0.20197(17) 0.0321(7) Uani 1 1 d . .
H37A H 0.0729 0.2944 -0.2133 0.039 Uiso 1 1 calc R U
H37B H 0.0621 0.4076 -0.2235 0.039 Uiso 1 1 calc R U
C38 C 0.2472(3) 0.3180(2) -0.24010(16) 0.0322(7) Uani 1 1 d . .
H38A H 0.2797 0.3717 -0.2346 0.039 Uiso 1 1 calc R U
H38B H 0.2576 0.3102 -0.2952 0.039 Uiso 1 1 calc R U
C39 C 0.3234(3) 0.2243(2) -0.20515(16) 0.0298(6) Uani 1 1 d . .
H39A H 0.4142 0.2116 -0.2287 0.036 Uiso 1 1 calc R U
H39B H 0.2977 0.1691 -0.2158 0.036 Uiso 1 1 calc R U
C40 C 0.3030(2) 0.23120(19) -0.11914(15) 0.0230(6) Uani 1 1 d . .
H40A H 0.3337 0.2836 -0.1083 0.028 Uiso 1 1 calc R U
H40B H 0.3515 0.1691 -0.0973 0.028 Uiso 1 1 calc R U
C41 C 0.2219(2) 0.29740(19) 0.06212(16) 0.0216(5) Uani 1 1 d . .
H41 H 0.1856 0.2975 0.1182 0.026 Uiso 1 1 calc R U
C42 C 0.3640(2) 0.2443(2) 0.05420(17) 0.0253(6) Uani 1 1 d . .
H42A H 0.3776 0.1748 0.0701 0.030 Uiso 1 1 calc R U
H42B H 0.4087 0.2482 0.0004 0.030 Uiso 1 1 calc R U
C43 C 0.4151(3) 0.2926(2) 0.10467(19) 0.0333(7) Uani 1 1 d . .
H43A H 0.3731 0.2852 0.1586 0.040 Uiso 1 1 calc R U
H43B H 0.5068 0.2596 0.0996 0.040 Uiso 1 1 calc R U
C44 C 0.3930(3) 0.4000(2) 0.0830(2) 0.0419(8) Uani 1 1 d . .
H44A H 0.4416 0.4073 0.0307 0.050 Uiso 1 1 calc R U
H44B H 0.4237 0.4297 0.1181 0.050 Uiso 1 1 calc R U
C45 C 0.2528(3) 0.4531(2) 0.0869(2) 0.0397(8) Uani 1 1 d . .
H45A H 0.2417 0.5219 0.0695 0.048 Uiso 1 1 calc R U
H45B H 0.2055 0.4520 0.1403 0.048 Uiso 1 1 calc R U
C46 C 0.1994(3) 0.40534(19) 0.03698(18) 0.0294(6) Uani 1 1 d . .
H46A H 0.2415 0.4110 -0.0172 0.035 Uiso 1 1 calc R U
H46B H 0.1079 0.4387 0.0422 0.035 Uiso 1 1 calc R U
C47 C -0.0318(2) 0.29740(18) 0.05903(15) 0.0193(5) Uani 1 1 d . .
H47 H -0.0515 0.3614 0.0300 0.023 Uiso 1 1 calc R U
C48 C -0.0690(3) 0.3207(3) 0.14252(18) 0.0414(8) Uani 1 1 d . .
H48A H -0.0193 0.3608 0.1523 0.050 Uiso 1 1 calc R U
H48B H -0.0494 0.2595 0.1739 0.050 Uiso 1 1 calc R U
C49 C -0.2102(3) 0.3760(2) 0.16583(17) 0.0319(7) Uani 1 1 d . .
H49A H -0.2328 0.3870 0.2212 0.038 Uiso 1 1 calc R U
H49B H -0.2282 0.4403 0.1384 0.038 Uiso 1 1 calc R U
C50 C -0.2889(3) 0.3199(3) 0.1478(2) 0.0438(9) Uani 1 1 d . .
H50A H -0.3793 0.3581 0.1615 0.053 Uiso 1 1 calc R U
H50B H -0.2763 0.2579 0.1785 0.053 Uiso 1 1 calc R U
C51 C -0.2530(3) 0.2986(4) 0.0637(3) 0.0699(15) Uani 1 1 d . .
H51A H -0.2719 0.3606 0.0332 0.084 Uiso 1 1 calc R U
H51B H -0.3040 0.2599 0.0533 0.084 Uiso 1 1 calc R U
C52 C -0.1123(3) 0.2423(3) 0.0396(2) 0.0425(9) Uani 1 1 d . .
H52A H -0.0950 0.1774 0.0662 0.051 Uiso 1 1 calc R U
H52B H -0.0902 0.2326 -0.0159 0.051 Uiso 1 1 calc R U
F1 F 0.8455(2) 0.55628(13) 0.39585(10) 0.0408(5) Uani 1 1 d . .
F2 F 0.6862(2) 0.52560(18) 0.37433(14) 0.0665(7) Uani 1 1 d . .
F3 F 0.8743(2) 0.44745(14) 0.32090(10) 0.0562(6) Uani 1 1 d . .
F4 F 0.2903(3) -0.14674(14) 0.03630(12) 0.0788(9) Uani 1 1 d . .
F5 F 0.16114(19) -0.10756(14) 0.14114(14) 0.0527(6) Uani 1 1 d . .
F6 F 0.35186(18) -0.10928(13) 0.12631(12) 0.0443(5) Uani 1 1 d . .
P1 P 0.78420(6) 0.27608(4) 0.59022(4) 0.01523(12) Uani 1 1 d . .
P2 P 0.13708(6) 0.23444(5) 0.02235(4) 0.01654(13) Uani 1 1 d . .
I1 I 0.84051(2) 0.24152(2) 0.38509(2) 0.03186(5) Uani 1 1 d . .
I2 I 0.17147(2) 0.10351(2) 0.20498(2) 0.03174(5) Uani 1 1 d . .
Au1 Au 0.79499(2) 0.38288(2) 0.48016(2) 0.01752(3) Uani 1 1 d . .
Au2 Au 0.19986(2) 0.06553(2) 0.05953(2) 0.01929(3) Uani 1 1 d . .

loop_
_atom_site_aniso_label
_atom_site_aniso_U_11
_atom_site_aniso_U_22
_atom_site_aniso_U_33
_atom_site_aniso_U_23
_atom_site_aniso_U_13
_atom_site_aniso_U_12
C1 0.0344(16) 0.0263(14) 0.0227(14) 0.0066(11) -0.0124(12) -0.0143(12)
C2 0.0288(14) 0.0145(12) 0.0226(13) 0.0035(10) -0.0086(11) -0.0080(11)
C3 0.0315(15) 0.0210(13) 0.0229(13) 0.0050(11) -0.0095(11) -0.0116(11)
C4 0.0434(18) 0.0279(15) 0.0267(15) 0.0038(12) -0.0134(13) -0.0201(13)
C5 0.053(2) 0.0198(14) 0.0272(15) -0.0006(12) -0.0105(14) -0.0112(13)
C6 0.0410(18) 0.0184(14) 0.0360(16) 0.0000(12) -0.0138(14) 0.0001(12)
C7 0.0341(16) 0.0189(13) 0.0308(15) 0.0032(11) -0.0139(12) -0.0062(12)
C8 0.076(3) 0.0245(16) 0.044(2) -0.0100(14) -0.0179(18) -0.0104(17)
C9 0.0221(13) 0.0152(12) 0.0200(13) -0.0025(10) -0.0028(10) -0.0064(10)
C10 0.0399(16) 0.0183(13) 0.0185(13) -0.0013(10) -0.0051(12) -0.0097(12)
C11 0.062(2) 0.0263(15) 0.0194(14) -0.0038(11) -0.0038(13) -0.0235(15)
C12 0.053(2) 0.0386(18) 0.0322(17) -0.0189(14) 0.0169(15) -0.0264(16)
C13 0.0293(16) 0.0293(16) 0.051(2) -0.0194(14) 0.0061(14) -0.0106(13)
C14 0.0222(14) 0.0224(14) 0.0331(15) -0.0079(12) 0.0006(11) -0.0073(11)
C15 0.0155(12) 0.0150(12) 0.0219(13) -0.0006(10) -0.0056(10) -0.0035(10)
C16 0.0191(13) 0.0177(13) 0.0341(15) -0.0080(11) -0.0069(11) -0.0043(10)
C17 0.0193(13) 0.0193(13) 0.0443(17) -0.0087(12) -0.0085(12) -0.0025(11)
C18 0.0170(13) 0.0254(15) 0.0513(19) -0.0098(13) -0.0096(13) -0.0049(11)
C19 0.0208(14) 0.0243(14) 0.0485(18) -0.0085(13) -0.0134(13) -0.0060(11)
C20 0.0192(13) 0.0185(13) 0.0326(15) -0.0041(11) -0.0069(11) -0.0055(10)
C21 0.0168(12) 0.0146(12) 0.0205(12) -0.0006(10) -0.0058(10) -0.0052(10)
C22 0.0205(13) 0.0157(12) 0.0230(13) 0.0013(10) -0.0056(10) -0.0068(10)
C23 0.0282(14) 0.0170(13) 0.0292(14) 0.0033(11) -0.0103(12) -0.0095(11)
C24 0.0255(14) 0.0238(14) 0.0334(15) -0.0008(11) -0.0086(12) -0.0127(11)
C25 0.0168(13) 0.0226(13) 0.0299(14) -0.0004(11) -0.0098(11) -0.0064(10)
C26 0.0201(13) 0.0176(13) 0.0281(14) 0.0024(10) -0.0100(11) -0.0050(10)
C27 0.0425(18) 0.0244(15) 0.0288(15) 0.0062(12) -0.0165(13) -0.0105(13)
C28 0.0319(15) 0.0119(12) 0.0218(13) 0.0007(10) -0.0085(11) -0.0058(10)
C29 0.0306(15) 0.0190(13) 0.0301(15) -0.0017(11) -0.0099(12) -0.0014(11)
C30 0.0342(16) 0.0185(14) 0.0293(15) -0.0020(11) -0.0018(12) -0.0020(12)
C31 0.0474(18) 0.0170(13) 0.0237(14) 0.0019(11) -0.0080(13) -0.0093(12)
C32 0.0406(17) 0.0245(14) 0.0267(14) 0.0037(11) -0.0140(13) -0.0159(13)
C33 0.0305(15) 0.0175(13) 0.0260(14) 0.0025(10) -0.0067(11) -0.0113(11)
C34 0.070(2) 0.0375(18) 0.0240(16) -0.0042(13) -0.0088(15) -0.0180(17)
C35 0.0212(13) 0.0161(12) 0.0188(12) 0.0010(10) -0.0046(10) -0.0048(10)
C36 0.0266(14) 0.0195(13) 0.0272(14) 0.0052(11) -0.0067(11) -0.0037(11)
C37 0.0425(18) 0.0269(15) 0.0283(15) 0.0109(12) -0.0133(13) -0.0123(13)
C38 0.0470(19) 0.0299(16) 0.0224(14) 0.0059(12) -0.0048(13) -0.0195(14)
C39 0.0327(16) 0.0289(15) 0.0251(15) -0.0029(12) 0.0017(12) -0.0109(12)
C40 0.0223(14) 0.0205(13) 0.0247(14) -0.0004(11) -0.0012(11) -0.0075(11)
C41 0.0211(13) 0.0197(13) 0.0271(14) -0.0036(11) -0.0110(11) -0.0052(10)
C42 0.0186(13) 0.0231(14) 0.0348(15) -0.0016(11) -0.0086(11) -0.0049(11)
C43 0.0232(15) 0.0362(17) 0.0452(18) -0.0042(14) -0.0169(13) -0.0078(13)
C44 0.0353(18) 0.0328(17) 0.068(2) -0.0093(16) -0.0259(17) -0.0115(14)
C45 0.0374(18) 0.0238(15) 0.065(2) -0.0108(15) -0.0255(16) -0.0058(13)
C46 0.0279(15) 0.0179(14) 0.0461(18) -0.0030(12) -0.0158(13) -0.0059(11)
C47 0.0166(12) 0.0180(12) 0.0225(13) -0.0004(10) -0.0040(10) -0.0046(10)
C48 0.0208(15) 0.063(2) 0.0318(17) -0.0175(15) -0.0074(13) 0.0052(15)
C49 0.0211(14) 0.0399(17) 0.0289(15) -0.0128(13) -0.0030(12) 0.0008(12)
C50 0.0275(17) 0.0370(18) 0.059(2) -0.0158(16) 0.0166(15) -0.0134(14)
C51 0.0214(17) 0.107(4) 0.091(3) -0.072(3) 0.0106(18) -0.026(2)
C52 0.0244(16) 0.050(2) 0.056(2) -0.0328(17) 0.0109(14) -0.0190(15)
F1 0.0691(13) 0.0354(10) 0.0336(10) 0.0127(8) -0.0198(9) -0.0358(10)
F2 0.0433(12) 0.0848(17) 0.0798(16) 0.0620(14) -0.0402(12) -0.0334(12)
F3 0.1029(18) 0.0385(11) 0.0252(10) 0.0052(8) 0.0015(10) -0.0323(12)
F4 0.172(3) 0.0179(10) 0.0405(12) 0.0026(8) -0.0391(15) -0.0102(13)
F5 0.0399(11) 0.0330(10) 0.0843(16) 0.0262(10) -0.0185(11) -0.0162(9)
F6 0.0370(10) 0.0282(9) 0.0673(13) 0.0132(9) -0.0261(10) -0.0037(8)
P1 0.0161(3) 0.0128(3) 0.0167(3) -0.0001(2) -0.0046(2) -0.0037(2)
P2 0.0150(3) 0.0152(3) 0.0190(3) -0.0007(2) -0.0046(2) -0.0035(2)
I1 0.05474(13) 0.02417(9) 0.01939(9) -0.00185(7) -0.00648(8) -0.01651(9)
I2 0.04362(11) 0.02987(10) 0.02047(9) 0.00086(7) -0.01186(8) -0.00655(8)
Au1 0.02178(5) 0.01466(5) 0.01814(5) 0.00205(4) -0.00742(4) -0.00696(4)
Au2 0.02338(6) 0.01520(5) 0.01917(5) 0.00175(4) -0.00820(4) -0.00393(4)

loop_
_atom_type_symbol
_atom_type_description
_atom_type_scat_dispersion_real
_atom_type_scat_dispersion_imag
_atom_type_scat_source
C C 0.0033 0.0016 'International Tables Vol C Tables 4.2.6.8 and 6.1.1.4'
H H 0.0000 0.0000 'International Tables Vol C Tables 4.2.6.8 and 6.1.1.4'
F F 0.0171 0.0103 'International Tables Vol C Tables 4.2.6.8 and 6.1.1.4'
P P 0.1023 0.0942 'International Tables Vol C Tables 4.2.6.8 and 6.1.1.4'
I I -0.4742 1.8119 'International Tables Vol C Tables 4.2.6.8 and 6.1.1.4'
Au Au -2.0133 8.8022 'International Tables Vol C Tables 4.2.6.8 and 6.1.1.4'

loop_
_geom_angle_atom_site_label_1
_geom_angle_atom_site_label_2
_geom_angle_atom_site_label_3
_geom_angle
F2 C1 F1 106.0(2)
F2 C1 F3 104.8(2)
F1 C1 F3 102.0(2)
F2 C1 Au1 110.22(19)
F1 C1 Au1 116.37(18)
F3 C1 Au1 116.32(19)
C7 C2 C3 119.2(2)
C7 C2 Au1 119.8(2)
C3 C2 Au1 120.9(2)
C2 C3 C4 120.2(3)
C2 C3 H3 119.9
C4 C3 H3 119.9
C5 C4 C3 121.1(3)
C5 C4 H4 119.5
C3 C4 H4 119.5
C4 C5 C6 118.5(3)
C4 C5 C8 120.9(3)
C6 C5 C8 120.7(3)
C5 C6 C7 120.9(3)
C5 C6 H6 119.6
C7 C6 H6 119.6
C2 C7 C6 120.3(3)
C2 C7 H7 119.9
C6 C7 H7 119.9
C5 C8 H8A 109.5
C5 C8 H8B 109.5
H8A C8 H8B 109.5
C5 C8 H8C 109.5
H8A C8 H8C 109.5
H8B C8 H8C 109.5
C10 C9 C14 111.1(2)
C10 C9 P1 116.24(17)
C14 C9 P1 110.11(18)
C10 C9 H9 106.2
C14 C9 H9 106.2
P1 C9 H9 106.2
C11 C10 C9 110.3(2)
C11 C10 H10A 109.6
C9 C10 H10A 109.6
C11 C10 H10B 109.6
C9 C10 H10B 109.6
H10A C10 H10B 108.1
C12 C11 C10 111.6(3)
C12 C11 H11A 109.3
C10 C11 H11A 109.3
C12 C11 H11B 109.3
C10 C11 H11B 109.3
H11A C11 H11B 108.0
C11 C12 C13 110.7(2)
C11 C12 H12A 109.5
C13 C12 H12A 109.5
C11 C12 H12B 109.5
C13 C12 H12B 109.5
H12A C12 H12B 108.1
C12 C13 C14 110.8(3)
C12 C13 H13A 109.5
C14 C13 H13A 109.5
C12 C13 H13B 109.5
C14 C13 H13B 109.5
H13A C13 H13B 108.1
C13 C14 C9 110.5(2)
C13 C14 H14A 109.6
C9 C14 H14A 109.6
C13 C14 H14B 109.6
C9 C14 H14B 109.6
H14A C14 H14B 108.1
C16 C15 C20 111.0(2)
C16 C15 P1 115.28(17)
C20 C15 P1 110.36(17)
C16 C15 H15 106.6
C20 C15 H15 106.6
P1 C15 H15 106.6
C17 C16 C15 109.8(2)
C17 C16 H16A 109.7
C15 C16 H16A 109.7
C17 C16 H16B 109.7
C15 C16 H16B 109.7
H16A C16 H16B 108.2
C18 C17 C16 111.1(2)
C18 C17 H17A 109.4
C16 C17 H17A 109.4
C18 C17 H17B 109.4
C16 C17 H17B 109.4
H17A C17 H17B 108.0
C17 C18 C19 110.6(2)
C17 C18 H18A 109.5
C19 C18 H18A 109.5
C17 C18 H18B 109.5
C19 C18 H18B 109.5
H18A C18 H18B 108.1
C18 C19 C20 111.0(2)
C18 C19 H19A 109.4
C20 C19 H19A 109.4
C18 C19 H19B 109.4
C20 C19 H19B 109.4
H19A C19 H19B 108.0
C19 C20 C15 111.2(2)
C19 C20 H20A 109.4
C15 C20 H20A 109.4
C19 C20 H20B 109.4
C15 C20 H20B 109.4
H20A C20 H20B 108.0
C26 C21 C22 110.7(2)
C26 C21 P1 116.18(17)
C22 C21 P1 114.71(17)
C26 C21 H21 104.6
C22 C21 H21 104.6
P1 C21 H21 104.6
C23 C22 C21 109.8(2)
C23 C22 H22A 109.7
C21 C22 H22A 109.7
C23 C22 H22B 109.7
C21 C22 H22B 109.7
H22A C22 H22B 108.2
C22 C23 C24 112.4(2)
C22 C23 H23A 109.1
C24 C23 H23A 109.1
C22 C23 H23B 109.1
C24 C23 H23B 109.1
H23A C23 H23B 107.8
C25 C24 C23 112.2(2)
C25 C24 H24A 109.2
C23 C24 H24A 109.2
C25 C24 H24B 109.2
C23 C24 H24B 109.2
H24A C24 H24B 107.9
C24 C25 C26 111.5(2)
C24 C25 H25A 109.3
C26 C25 H25A 109.3
C24 C25 H25B 109.3
C26 C25 H25B 109.3
H25A C25 H25B 108.0
C21 C26 C25 108.4(2)
C21 C26 H26A 110.0
C25 C26 H26A 110.0
C21 C26 H26B 110.0
C25 C26 H26B 110.0
H26A C26 H26B 108.4
F6 C27 F5 105.6(2)
F6 C27 F4 103.4(3)
F5 C27 F4 103.9(3)
F6 C27 Au2 113.5(2)
F5 C27 Au2 111.9(2)
F4 C27 Au2 117.31(19)
C33 C28 C29 118.8(2)
C33 C28 Au2 121.9(2)
C29 C28 Au2 119.2(2)
C30 C29 C28 120.4(3)
C30 C29 H29 119.8
C28 C29 H29 119.8
C29 C30 C31 121.2(3)
C29 C30 H30 119.4
C31 C30 H30 119.4
C32 C31 C30 118.1(3)
C32 C31 C34 120.9(3)
C30 C31 C34 121.0(3)
C31 C32 C33 121.2(3)
C31 C32 H32 119.4
C33 C32 H32 119.4
C28 C33 C32 120.2(3)
C28 C33 H33 119.9
C32 C33 H33 119.9
C31 C34 H34A 109.5
C31 C34 H34B 109.5
H34A C34 H34B 109.5
C31 C34 H34C 109.5
H34A C34 H34C 109.5
H34B C34 H34C 109.5
C36 C35 C40 110.0(2)
C36 C35 P2 118.43(18)
C40 C35 P2 111.05(18)
C36 C35 H35 105.4
C40 C35 H35 105.4
P2 C35 H35 105.4
C35 C36 C37 109.3(2)
C35 C36 H36A 109.8
C37 C36 H36A 109.8
C35 C36 H36B 109.8
C37 C36 H36B 109.8
H36A C36 H36B 108.3
C38 C37 C36 112.0(2)
C38 C37 H37A 109.2
C36 C37 H37A 109.2
C38 C37 H37B 109.2
C36 C37 H37B 109.2
H37A C37 H37B 107.9
C37 C38 C39 111.4(2)
C37 C38 H38A 109.4
C39 C38 H38A 109.4
C37 C38 H38B 109.4
C39 C38 H38B 109.4
H38A C38 H38B 108.0
C38 C39 C40 110.9(2)
C38 C39 H39A 109.5
C40 C39 H39A 109.5
C38 C39 H39B 109.5
C40 C39 H39B 109.5
H39A C39 H39B 108.0
C39 C40 C35 109.9(2)
C39 C40 H40A 109.7
C35 C40 H40A 109.7
C39 C40 H40B 109.7
C35 C40 H40B 109.7
H40A C40 H40B 108.2
C46 C41 C42 110.5(2)
C46 C41 P2 115.27(18)
C42 C41 P2 114.77(18)
C46 C41 H41 105.0
C42 C41 H41 105.0
P2 C41 H41 105.0
C43 C42 C41 108.6(2)
C43 C42 H42A 110.0
C41 C42 H42A 110.0
C43 C42 H42B 110.0
C41 C42 H42B 110.0
H42A C42 H42B 108.4
C44 C43 C42 111.4(3)
C44 C43 H43A 109.3
C42 C43 H43A 109.3
C44 C43 H43B 109.3
C42 C43 H43B 109.3
H43A C43 H43B 108.0
C43 C44 C45 111.1(3)
C43 C44 H44A 109.4
C45 C44 H44A 109.4
C43 C44 H44B 109.4
C45 C44 H44B 109.4
H44A C44 H44B 108.0
C44 C45 C46 111.1(3)
C44 C45 H45A 109.4
C46 C45 H45A 109.4
C44 C45 H45B 109.4
C46 C45 H45B 109.4
H45A C45 H45B 108.0
C45 C46 C41 109.2(2)
C45 C46 H46A 109.8
C41 C46 H46A 109.8
C45 C46 H46B 109.8
C41 C46 H46B 109.8
H46A C46 H46B 108.3
C48 C47 C52 111.6(3)
C48 C47 P2 115.79(19)
C52 C47 P2 110.21(18)
C48 C47 H47 106.2
C52 C47 H47 106.2
P2 C47 H47 106.2
C47 C48 C49 111.1(2)
C47 C48 H48A 109.4
C49 C48 H48A 109.4
C47 C48 H48B 109.4
C49 C48 H48B 109.4
H48A C48 H48B 108.0
C50 C49 C48 111.0(3)
C50 C49 H49A 109.4
C48 C49 H49A 109.4
C50 C49 H49B 109.4
C48 C49 H49B 109.4
H49A C49 H49B 108.0
C49 C50 C51 110.7(3)
C49 C50 H50A 109.5
C51 C50 H50A 109.5
C49 C50 H50B 109.5
C51 C50 H50B 109.5
H50A C50 H50B 108.1
C50 C51 C52 111.0(3)
C50 C51 H51A 109.4
C52 C51 H51A 109.4
C50 C51 H51B 109.4
C52 C51 H51B 109.4
H51A C51 H51B 108.0
C47 C52 C51 110.6(3)
C47 C52 H52A 109.5
C51 C52 H52A 109.5
C47 C52 H52B 109.5
C51 C52 H52B 109.5
H52A C52 H52B 108.1
C21 P1 C15 104.88(11)
C21 P1 C9 111.33(12)
C15 P1 C9 105.29(12)
C21 P1 Au1 111.86(8)
C15 P1 Au1 111.03(8)
C9 P1 Au1 112.02(8)
C41 P2 C35 111.43(12)
C41 P2 C47 105.24(12)
C35 P2 C47 105.21(12)
C41 P2 Au2 109.58(9)
C35 P2 Au2 111.64(8)
C47 P2 Au2 113.52(9)
C2 Au1 C1 84.33(11)
C2 Au1 P1 92.18(7)
C1 Au1 P1 176.51(8)
C2 Au1 I1 174.31(7)
C1 Au1 I1 90.40(8)
P1 Au1 I1 93.085(16)
C28 Au2 C27 87.06(11)
C28 Au2 P2 92.78(7)
C27 Au2 P2 179.76(9)
C28 Au2 I2 174.65(7)
C27 Au2 I2 87.67(8)
P2 Au2 I2 92.483(16)

loop_
_geom_bond_atom_site_label_1
_geom_bond_atom_site_label_2
_geom_bond_distance
C1 F2 1.340(3)
C1 F1 1.342(3)
C1 F3 1.351(3)
C1 Au1 2.087(3)
C2 C7 1.390(4)
C2 C3 1.390(4)
C2 Au1 2.055(3)
C3 C4 1.393(4)
C3 H3 0.9500
C4 C5 1.389(4)
C4 H4 0.9500
C5 C6 1.390(5)
C5 C8 1.514(4)
C6 C7 1.394(4)
C6 H6 0.9500
C7 H7 0.9500
C8 H8A 0.9800
C8 H8B 0.9800
C8 H8C 0.9800
C9 C10 1.535(4)
C9 C14 1.538(4)
C9 P1 1.845(2)
C9 H9 1.0000
C10 C11 1.534(4)
C10 H10A 0.9900
C10 H10B 0.9900
C11 C12 1.516(5)
C11 H11A 0.9900
C11 H11B 0.9900
C12 C13 1.520(5)
C12 H12A 0.9900
C12 H12B 0.9900
C13 C14 1.524(4)
C13 H13A 0.9900
C13 H13B 0.9900
C14 H14A 0.9900
C14 H14B 0.9900
C15 C16 1.533(3)
C15 C20 1.540(4)
C15 P1 1.840(2)
C15 H15 1.0000
C16 C17 1.523(4)
C16 H16A 0.9900
C16 H16B 0.9900
C17 C18 1.520(4)
C17 H17A 0.9900
C17 H17B 0.9900
C18 C19 1.521(4)
C18 H18A 0.9900
C18 H18B 0.9900
C19 C20 1.535(4)
C19 H19A 0.9900
C19 H19B 0.9900
C20 H20A 0.9900
C20 H20B 0.9900
C21 C26 1.534(3)
C21 C22 1.541(3)
C21 P1 1.839(2)
C21 H21 1.0000
C22 C23 1.525(4)
C22 H22A 0.9900
C22 H22B 0.9900
C23 C24 1.530(4)
C23 H23A 0.9900
C23 H23B 0.9900
C24 C25 1.528(4)
C24 H24A 0.9900
C24 H24B 0.9900
C25 C26 1.535(4)
C25 H25A 0.9900
C25 H25B 0.9900
C26 H26A 0.9900
C26 H26B 0.9900
C27 F6 1.337(3)
C27 F5 1.338(4)
C27 F4 1.347(4)
C27 Au2 2.092(3)
C28 C33 1.388(4)
C28 C29 1.397(4)
C28 Au2 2.052(3)
C29 C30 1.389(4)
C29 H29 0.9500
C30 C31 1.390(4)
C30 H30 0.9500
C31 C32 1.389(4)
C31 C34 1.510(4)
C32 C33 1.399(4)
C32 H32 0.9500
C33 H33 0.9500
C34 H34A 0.9800
C34 H34B 0.9800
C34 H34C 0.9800
C35 C36 1.537(3)
C35 C40 1.540(4)
C35 P2 1.842(3)
C35 H35 1.0000
C36 C37 1.538(4)
C36 H36A 0.9900
C36 H36B 0.9900
C37 C38 1.521(4)
C37 H37A 0.9900
C37 H37B 0.9900
C38 C39 1.522(4)
C38 H38A 0.9900
C38 H38B 0.9900
C39 C40 1.526(4)
C39 H39A 0.9900
C39 H39B 0.9900
C40 H40A 0.9900
C40 H40B 0.9900
C41 C46 1.537(4)
C41 C42 1.539(4)
C41 P2 1.832(3)
C41 H41 1.0000
C42 C43 1.529(4)
C42 H42A 0.9900
C42 H42B 0.9900
C43 C44 1.517(5)
C43 H43A 0.9900
C43 H43B 0.9900
C44 C45 1.530(4)
C44 H44A 0.9900
C44 H44B 0.9900
C45 C46 1.532(4)
C45 H45A 0.9900
C45 H45B 0.9900
C46 H46A 0.9900
C46 H46B 0.9900
C47 C48 1.513(4)
C47 C52 1.520(4)
C47 P2 1.845(3)
C47 H47 1.0000
C48 C49 1.534(4)
C48 H48A 0.9900
C48 H48B 0.9900
C49 C50 1.503(4)
C49 H49A 0.9900
C49 H49B 0.9900
C50 C51 1.518(5)
C50 H50A 0.9900
C50 H50B 0.9900
C51 C52 1.534(5)
C51 H51A 0.9900
C51 H51B 0.9900
C52 H52A 0.9900
C52 H52B 0.9900
P1 Au1 2.3844(6)
P2 Au2 2.3882(6)
I1 Au1 2.6688(2)
I2 Au2 2.6701(2)
